data_7127950
loop_
_publ_author_name
'Monteiro, Jorge H. S. K.'
'Hiti, Ethan A.'
'Hardy, Emily E.'
'Wilkinson, Grant R.'
'Gorden, John D.'
'Gorden, Anne E. V.'
'de Bettencourt-Dias, Ana'

_publ_section_title
;
 New up-conversion luminescence in molecular cyano-substituted
 naphthylsalophen lanthanide(iii) complexes.
;
_journal_issue 20
_journal_name_full 'Chemical communications (Cambridge, England)'
_journal_page_first 2551
_journal_page_last 2554
_journal_paper_doi 10.1039/d0cc08128k
_journal_volume 57
_journal_year 2021
_chemical_formula_moiety C29H19N3O
_chemical_formula_sum 'C29 H19 N3 O2'
_chemical_formula_weight 441.47
_space_group_crystal_system monoclinic
_space_group_IT_number 14
_space_group_name_Hall '-P 2ybc'
_space_group_name_H-M_alt 'P 1 21/c 1'
_atom_sites_solution_hydrogens geom
_atom_sites_solution_primary dual
_atom_sites_solution_secondary difmap
_audit_update_record
;
2019-11-07 deposited with the CCDC.	2021-02-01 downloaded from the CCDC.
;
_cell_angle_alpha 90
_cell_angle_beta 90.302(4)
_cell_angle_gamma 90
_cell_formula_units_Z 4
_cell_length_a 10.8315(7)
_cell_length_b 7.1085(4)
_cell_length_c 27.6783(18)
_cell_measurement_reflns_used 5817
_cell_measurement_temperature 100.(2)
_cell_measurement_theta_max 74.1470
_cell_measurement_theta_min 3.1934
_cell_volume 2131.1(2)
_computing_cell_refinement 'SAINT V8.38A (Bruker AXS Inc., 2017)'
_computing_data_collection 'Bruker Instrument Service, BIS, v6.2.6 (Bruker AXS Inc., 2017)'
_computing_data_reduction 'SAINT V8.38A (Bruker AXS Inc., 2017)'
_computing_molecular_graphics 'shelXle (C.B. Huebschle, rev 958)'
_computing_publication_material 'APEX3 v2018.1-0 (Bruker AXS Inc., 2017)'
_computing_structure_refinement 'SHELXL-2018/3 (Sheldrick, 2018)'
_computing_structure_solution 'SHELXT 2014/5 (Sheldrick, 2014)'
_diffrn_ambient_temperature 100.(2)
_diffrn_detector_area_resol_mean 7.3910
_diffrn_measured_fraction_theta_full 0.999
_diffrn_measured_fraction_theta_max 0.999
_diffrn_measurement_device_type 'Bruker D8 VENTURE'
_diffrn_measurement_method '\f and \w scans'
_diffrn_radiation_monochromator 'multilayer mirror'
_diffrn_radiation_type 'Cu K\a'
_diffrn_radiation_wavelength 1.54178
_diffrn_reflns_av_R_equivalents 0.0932
_diffrn_reflns_av_unetI/netI 0.0570
_diffrn_reflns_limit_h_max 13
_diffrn_reflns_limit_h_min -13
_diffrn_reflns_limit_k_max 7
_diffrn_reflns_limit_k_min -8
_diffrn_reflns_limit_l_max 34
_diffrn_reflns_limit_l_min -34
_diffrn_reflns_number 31468
_diffrn_reflns_theta_full 72.11
_diffrn_reflns_theta_max 72.11
_diffrn_reflns_theta_min 3.19
_diffrn_source 'microfocus sealed tube'
_diffrn_source_type 'Incoatec I\mS DIAMOND'
_exptl_absorpt_coefficient_mu 0.703
_exptl_absorpt_correction_T_max 0.99
_exptl_absorpt_correction_T_min 0.81
_exptl_absorpt_correction_type multi-scan
_exptl_absorpt_process_details
;
Krause, L., Herbst-Irmer, R., Sheldrick, G. M., Stalke, D. (2015).
"Comparison of silver and molybdenum microfocus X-ray sources for
single-crystal structure determination"
J. Appl. Cryst. 48, 3-10.
;
_exptl_crystal_colour 'clear pale orange'
_exptl_crystal_density_diffrn 1.376
_exptl_crystal_density_method 'not measured'
_exptl_crystal_description 'thin rod'
_exptl_crystal_F_000 920
_exptl_crystal_size_max 0.153
_exptl_crystal_size_mid 0.035
_exptl_crystal_size_min 0.008
_refine_diff_density_max 0.482
_refine_diff_density_min -0.237
_refine_ls_extinction_method none
_refine_ls_goodness_of_fit_ref 1.051
_refine_ls_hydrogen_treatment constr
_refine_ls_matrix_type full
_refine_ls_number_parameters 308
_refine_ls_number_reflns 4186
_refine_ls_number_restraints 0
_refine_ls_restrained_S_all 1.051
_refine_ls_R_factor_all 0.0949
_refine_ls_R_factor_gt 0.0609
_refine_ls_shift/su_max 0.000
_refine_ls_shift/su_mean 0.000
_refine_ls_structure_factor_coef Fsqd
_refine_ls_weighting_details 'w=1/[\s^2^(Fo^2^)+(0.0723P)^2^+1.4534P] where P=(Fo^2^+2Fc^2^)/3'
_refine_ls_weighting_scheme calc
_refine_ls_wR_factor_gt 0.1570
_refine_ls_wR_factor_ref 0.1780
_reflns_number_gt 2754
_reflns_number_total 4186
_reflns_threshold_expression 'I > 2\s(I)'
_cod_data_source_file d0cc08128k2.cif
_cod_data_source_block Ethan102519
_cod_depositor_comments
;
The following automatic conversions were performed:

data item '_exptl_absorpt_correction_type' value 'Multi-Scan' was
changed to 'multi-scan' in accordance with the
/home/data/users/saulius/crontab/automatic-downloads/rss-feeds/RSC/lib/dictionaries/cif_core.dic
dictionary named 'cif_core.dic' version 2.4.2 last updated on
2011-04-26.

Automatic conversion script
Id: cif_fix_values 7556 2019-12-06 15:28:31Z antanas 

 Adding full bibliography for 7127950--7127951.cif.
;
_cod_database_code 7127950

loop_
_space_group_symop_operation_xyz
'x, y, z'
'-x, y+1/2, -z+1/2'
'-x, -y, -z'
'x, -y-1/2, z-1/2'

loop_
_atom_site_type_symbol
_atom_site_label
_atom_site_fract_x
_atom_site_fract_y
_atom_site_fract_z
_atom_site_U_iso_or_equiv
_atom_site_adp_type
_atom_site_calc_flag
_atom_site_refinement_flags_adp
_atom_site_refinement_flags_occupancy
_atom_site_refinement_flags_posn
_atom_site_occupancy
_atom_site_disorder_assembly
_atom_site_disorder_group
O O2 0.76327(16) 0.6622(3) 0.26372(6) 0.0371(5) Uani d . . . 1 . .
O O1 0.59230(17) 0.4377(3) 0.19197(6) 0.0384(5) Uani d . . . 1 . .
H H1 0.574689 0.44261 0.221461 0.058 Uiso calc U . R 1 . .
N N1 0.45709(19) 0.5017(3) 0.26819(7) 0.0313(5) Uani d . . . 1 . .
C C1 0.4963(2) 0.5013(4) 0.16567(9) 0.0345(6) Uani d . . . 1 . .
N N2 0.62965(18) 0.5917(3) 0.33690(7) 0.0294(5) Uani d . . . 1 . .
H H2B 0.640607 0.595841 0.305437 0.035 Uiso calc U . R 1 . .
C C2 0.5086(3) 0.4944(4) 0.11497(10) 0.0381(7) Uani d . . . 1 . .
H H2 0.581728 0.444359 0.101192 0.046 Uiso calc U . R 1 . .
C C3 0.4168(3) 0.5588(4) 0.08562(10) 0.0411(7) Uani d . . . 1 . .
H H3 0.427071 0.552975 0.051591 0.049 Uiso calc U . R 1 . .
C C4 0.3058(3) 0.6346(4) 0.10464(10) 0.0363(6) Uani d . . . 1 . .
C C5 0.2119(3) 0.7050(4) 0.07438(10) 0.0412(7) Uani d . . . 1 . .
H H5 0.223876 0.704381 0.040404 0.049 Uiso calc U . R 1 . .
C C6 0.1041(3) 0.7740(4) 0.09244(10) 0.0436(7) Uani d . . . 1 . .
H H6 0.041623 0.820139 0.071345 0.052 Uiso calc U . R 1 . .
C C7 0.0871(3) 0.7759(4) 0.14238(10) 0.0397(7) Uani d . . . 1 . .
H H7 0.01204 0.822974 0.155272 0.048 Uiso calc U . R 1 . .
C C8 0.1777(2) 0.7105(4) 0.17323(9) 0.0355(6) Uani d . . . 1 . .
H H8 0.164112 0.714242 0.207096 0.043 Uiso calc U . R 1 . .
C C9 0.2898(2) 0.6381(4) 0.15570(9) 0.0338(6) Uani d . . . 1 . .
N N3 0.3211(2) 0.3863(5) 0.50481(9) 0.0606(8) Uani d . . . 1 . .
C C10 0.3879(2) 0.5683(4) 0.18659(9) 0.0325(6) Uani d . . . 1 . .
C C11 0.3721(2) 0.5599(4) 0.23840(9) 0.0321(6) Uani d . . . 1 . .
H H11 0.295332 0.599083 0.251395 0.039 Uiso calc U . R 1 . .
C C12 0.4254(2) 0.4820(4) 0.31723(9) 0.0317(6) Uani d . . . 1 . .
C C13 0.3105(2) 0.4127(4) 0.33163(10) 0.0360(6) Uani d . . . 1 . .
H H13 0.251427 0.378415 0.307725 0.043 Uiso calc U . R 1 . .
C C14 0.2813(3) 0.3929(4) 0.37963(10) 0.0383(6) Uani d . . . 1 . .
H H14 0.202569 0.346764 0.388889 0.046 Uiso calc U . R 1 . .
C C15 0.3682(3) 0.4414(4) 0.41427(9) 0.0378(7) Uani d . . . 1 . .
C C16 0.4851(2) 0.5084(4) 0.40109(9) 0.0342(6) Uani d . . . 1 . .
H H16 0.543938 0.540739 0.425273 0.041 Uiso calc U . R 1 . .
C C17 0.5145(2) 0.5274(4) 0.35248(9) 0.0299(6) Uani d . . . 1 . .
C C18 0.7239(2) 0.6468(4) 0.36388(9) 0.0313(6) Uani d . . . 1 . .
H H18 0.715379 0.644045 0.398012 0.038 Uiso calc U . R 1 . .
C C19 0.8350(2) 0.7088(4) 0.34459(9) 0.0300(6) Uani d . . . 1 . .
C C20 0.9373(2) 0.7686(4) 0.37550(9) 0.0310(6) Uani d . . . 1 . .
C C21 0.9341(3) 0.7598(4) 0.42647(9) 0.0374(6) Uani d . . . 1 . .
H H21 0.862928 0.710989 0.441982 0.045 Uiso calc U . R 1 . .
C C22 1.0324(3) 0.8210(5) 0.45404(10) 0.0453(7) Uani d . . . 1 . .
H H22 1.028278 0.812911 0.488255 0.054 Uiso calc U . R 1 . .
C C23 1.1379(3) 0.8945(5) 0.43251(11) 0.0470(8) Uani d . . . 1 . .
H H23 1.204583 0.938744 0.451854 0.056 Uiso calc U . R 1 . .
C C24 1.1445(3) 0.9022(4) 0.38297(10) 0.0427(7) Uani d . . . 1 . .
H H24 1.216719 0.950944 0.368158 0.051 Uiso calc U . R 1 . .
C C25 1.0462(2) 0.8391(4) 0.35389(9) 0.0335(6) Uani d . . . 1 . .
C C26 1.0537(2) 0.8497(4) 0.30235(9) 0.0364(6) Uani d . . . 1 . .
H H26 1.126313 0.899277 0.288098 0.044 Uiso calc U . R 1 . .
C C27 0.9612(2) 0.7916(4) 0.27354(9) 0.0361(6) Uani d . . . 1 . .
H H27 0.970554 0.800505 0.239504 0.043 Uiso calc U . R 1 . .
C C28 0.8484(2) 0.7162(4) 0.29272(9) 0.0315(6) Uani d . . . 1 . .
C C29 0.3409(3) 0.4124(5) 0.46444(10) 0.0440(7) Uani d . . . 1 . .

loop_
_atom_site_aniso_label
_atom_site_aniso_U_11
_atom_site_aniso_U_22
_atom_site_aniso_U_33
_atom_site_aniso_U_12
_atom_site_aniso_U_13
_atom_site_aniso_U_23
O2 0.0333(10) 0.0504(12) 0.0277(9) 0.0031(9) -0.0012(7) -0.0022(8)
O1 0.0337(10) 0.0476(12) 0.0341(10) 0.0000(9) 0.0043(8) -0.0034(9)
N1 0.0304(11) 0.0331(12) 0.0304(11) -0.0011(10) 0.0008(9) -0.0025(9)
C1 0.0348(14) 0.0347(15) 0.0341(13) -0.0064(12) -0.0021(11) 0.0006(11)
N2 0.0284(11) 0.0355(12) 0.0242(10) 0.0019(9) 0.0001(8) 0.0001(9)
C2 0.0375(15) 0.0396(16) 0.0373(14) -0.0090(13) 0.0077(12) -0.0046(12)
C3 0.0467(17) 0.0473(18) 0.0292(13) -0.0111(14) 0.0009(12) -0.0027(12)
C4 0.0401(15) 0.0338(15) 0.0350(14) -0.0092(12) -0.0011(11) -0.0001(11)
C5 0.0474(17) 0.0463(18) 0.0299(13) -0.0099(14) -0.0065(12) 0.0019(12)
C6 0.0413(17) 0.0467(18) 0.0426(16) -0.0024(14) -0.0113(13) 0.0017(13)
C7 0.0378(15) 0.0410(17) 0.0403(15) -0.0047(13) -0.0061(12) 0.0004(13)
C8 0.0345(14) 0.0382(16) 0.0337(14) -0.0058(12) -0.0027(11) 0.0003(12)
C9 0.0387(15) 0.0312(14) 0.0316(13) -0.0103(12) -0.0025(11) 0.0024(11)
N3 0.0496(16) 0.095(2) 0.0376(14) -0.0162(16) 0.0024(12) 0.0018(14)
C10 0.0318(13) 0.0336(15) 0.0321(13) -0.0059(11) 0.0018(11) -0.0040(11)
C11 0.0321(14) 0.0316(14) 0.0327(13) -0.0033(11) -0.0002(11) -0.0013(11)
C12 0.0333(14) 0.0331(14) 0.0286(12) 0.0053(11) 0.0013(10) 0.0002(11)
C13 0.0272(13) 0.0435(16) 0.0373(14) 0.0008(12) 0.0010(11) 0.0028(12)
C14 0.0305(14) 0.0472(18) 0.0374(14) 0.0007(12) 0.0040(11) 0.0026(13)
C15 0.0367(15) 0.0444(17) 0.0323(14) 0.0048(13) 0.0082(11) 0.0034(12)
C16 0.0341(14) 0.0376(15) 0.0311(13) 0.0060(12) 0.0000(11) 0.0006(11)
C17 0.0292(13) 0.0304(14) 0.0302(12) 0.0049(11) 0.0026(10) 0.0003(10)
C18 0.0344(14) 0.0336(15) 0.0261(12) 0.0047(11) -0.0023(10) 0.0003(10)
C19 0.0303(13) 0.0311(14) 0.0285(12) 0.0033(11) 0.0000(10) 0.0001(10)
C20 0.0310(13) 0.0309(14) 0.0311(13) 0.0002(11) 0.0002(10) -0.0003(11)
C21 0.0350(15) 0.0440(17) 0.0331(14) -0.0035(13) -0.0019(11) 0.0014(12)
C22 0.0439(17) 0.061(2) 0.0309(14) -0.0059(15) -0.0041(12) 0.0013(13)
C23 0.0358(16) 0.062(2) 0.0426(16) -0.0086(15) -0.0087(13) -0.0003(15)
C24 0.0341(15) 0.0516(19) 0.0424(15) -0.0057(14) -0.0005(12) -0.0003(14)
C25 0.0322(14) 0.0342(15) 0.0343(14) 0.0021(11) 0.0001(11) -0.0001(11)
C26 0.0306(14) 0.0432(17) 0.0356(14) 0.0013(12) 0.0041(11) 0.0018(12)
C27 0.0358(15) 0.0457(17) 0.0268(13) 0.0048(13) 0.0029(11) 0.0019(12)
C28 0.0301(13) 0.0350(15) 0.0294(13) 0.0068(11) -0.0006(10) -0.0006(11)
C29 0.0376(16) 0.058(2) 0.0368(15) -0.0099(14) -0.0006(12) -0.0029(14)

loop_
_atom_type_symbol
_atom_type_description
_atom_type_scat_dispersion_real
_atom_type_scat_dispersion_imag
_atom_type_scat_source
C C 0.0181 0.0091 'International Tables Vol C Tables 4.2.6.8 and 6.1.1.4'
H H 0.0000 0.0000 'International Tables Vol C Tables 4.2.6.8 and 6.1.1.4'
N N 0.0311 0.0180 'International Tables Vol C Tables 4.2.6.8 and 6.1.1.4'
O O 0.0492 0.0322 'International Tables Vol C Tables 4.2.6.8 and 6.1.1.4'

loop_
_geom_angle_atom_site_label_1
_geom_angle_atom_site_label_2
_geom_angle_atom_site_label_3
_geom_angle_site_symmetry_1
_geom_angle_site_symmetry_3
_geom_angle
_geom_angle_publ_flag
C1 O1 H1 . . 109.5 ?
C11 N1 C12 . . 117.9(2) ?
O1 C1 C10 . . 122.7(2) ?
O1 C1 C2 . . 116.8(2) ?
C10 C1 C2 . . 120.5(2) ?
C18 N2 C17 . . 127.6(2) ?
C18 N2 H2B . . 116.2 ?
C17 N2 H2B . . 116.2 ?
C3 C2 C1 . . 120.6(3) ?
C3 C2 H2 . . 119.7 ?
C1 C2 H2 . . 119.7 ?
C2 C3 C4 . . 121.6(3) ?
C2 C3 H3 . . 119.2 ?
C4 C3 H3 . . 119.2 ?
C5 C4 C3 . . 121.7(2) ?
C5 C4 C9 . . 119.6(3) ?
C3 C4 C9 . . 118.8(3) ?
C6 C5 C4 . . 121.8(3) ?
C6 C5 H5 . . 119.1 ?
C4 C5 H5 . . 119.1 ?
C5 C6 C7 . . 119.0(3) ?
C5 C6 H6 . . 120.5 ?
C7 C6 H6 . . 120.5 ?
C8 C7 C6 . . 120.8(3) ?
C8 C7 H7 . . 119.6 ?
C6 C7 H7 . . 119.6 ?
C7 C8 C9 . . 121.5(2) ?
C7 C8 H8 . . 119.2 ?
C9 C8 H8 . . 119.2 ?
C8 C9 C4 . . 117.3(2) ?
C8 C9 C10 . . 123.6(2) ?
C4 C9 C10 . . 119.1(2) ?
C1 C10 C11 . . 120.1(2) ?
C1 C10 C9 . . 119.2(2) ?
C11 C10 C9 . . 120.6(2) ?
N1 C11 C10 . . 123.7(2) ?
N1 C11 H11 . . 118.1 ?
C10 C11 H11 . . 118.1 ?
C13 C12 C17 . . 119.5(2) ?
C13 C12 N1 . . 122.1(2) ?
C17 C12 N1 . . 118.4(2) ?
C14 C13 C12 . . 121.4(2) ?
C14 C13 H13 . . 119.3 ?
C12 C13 H13 . . 119.3 ?
C13 C14 C15 . . 119.0(3) ?
C13 C14 H14 . . 120.5 ?
C15 C14 H14 . . 120.5 ?
C14 C15 C16 . . 121.1(2) ?
C14 C15 C29 . . 119.4(3) ?
C16 C15 C29 . . 119.4(2) ?
C17 C16 C15 . . 119.8(2) ?
C17 C16 H16 . . 120.1 ?
C15 C16 H16 . . 120.1 ?
C16 C17 N2 . . 122.6(2) ?
C16 C17 C12 . . 119.2(2) ?
N2 C17 C12 . . 118.1(2) ?
N2 C18 C19 . . 123.0(2) ?
N2 C18 H18 . . 118.5 ?
C19 C18 H18 . . 118.5 ?
C18 C19 C28 . . 119.0(2) ?
C18 C19 C20 . . 121.5(2) ?
C28 C19 C20 . . 119.4(2) ?
C21 C20 C25 . . 117.5(2) ?
C21 C20 C19 . . 123.4(2) ?
C25 C20 C19 . . 119.1(2) ?
C22 C21 C20 . . 121.1(3) ?
C22 C21 H21 . . 119.5 ?
C20 C21 H21 . . 119.5 ?
C21 C22 C23 . . 121.0(3) ?
C21 C22 H22 . . 119.5 ?
C23 C22 H22 . . 119.5 ?
C24 C23 C22 . . 119.3(3) ?
C24 C23 H23 . . 120.4 ?
C22 C23 H23 . . 120.4 ?
C23 C24 C25 . . 121.0(3) ?
C23 C24 H24 . . 119.5 ?
C25 C24 H24 . . 119.5 ?
C24 C25 C20 . . 120.1(2) ?
C24 C25 C26 . . 120.5(2) ?
C20 C25 C26 . . 119.4(2) ?
C27 C26 C25 . . 122.0(2) ?
C27 C26 H26 . . 119.0 ?
C25 C26 H26 . . 119.0 ?
C26 C27 C28 . . 121.9(2) ?
C26 C27 H27 . . 119.1 ?
C28 C27 H27 . . 119.1 ?
O2 C28 C27 . . 119.4(2) ?
O2 C28 C19 . . 122.5(2) ?
C27 C28 C19 . . 118.1(2) ?
N3 C29 C15 . . 178.4(4) ?

loop_
_geom_bond_atom_site_label_1
_geom_bond_atom_site_label_2
_geom_bond_site_symmetry_2
_geom_bond_distance
_geom_bond_publ_flag
O2 C28 . 1.278(3) ?
O1 C1 . 1.344(3) ?
O1 H1 . 0.84 ?
N1 C11 . 1.300(3) ?
N1 C12 . 1.409(3) ?
C1 C10 . 1.396(4) ?
C1 C2 . 1.411(4) ?
N2 C18 . 1.321(3) ?
N2 C17 . 1.398(3) ?
N2 H2B . 0.88 ?
C2 C3 . 1.360(4) ?
C2 H2 . 0.95 ?
C3 C4 . 1.421(4) ?
C3 H3 . 0.95 ?
C4 C5 . 1.406(4) ?
C4 C9 . 1.425(4) ?
C5 C6 . 1.364(4) ?
C5 H5 . 0.95 ?
C6 C7 . 1.396(4) ?
C6 H6 . 0.95 ?
C7 C8 . 1.378(4) ?
C7 H7 . 0.95 ?
C8 C9 . 1.407(4) ?
C8 H8 . 0.95 ?
C9 C10 . 1.449(4) ?
N3 C29 . 1.154(4) ?
C10 C11 . 1.446(3) ?
C11 H11 . 0.95 ?
C12 C13 . 1.398(4) ?
C12 C17 . 1.407(4) ?
C13 C14 . 1.375(4) ?
C13 H13 . 0.95 ?
C14 C15 . 1.384(4) ?
C14 H14 . 0.95 ?
C15 C16 . 1.403(4) ?
C15 C29 . 1.436(4) ?
C16 C17 . 1.391(3) ?
C16 H16 . 0.95 ?
C18 C19 . 1.390(4) ?
C18 H18 . 0.95 ?
C19 C28 . 1.445(3) ?
C19 C20 . 1.460(4) ?
C20 C21 . 1.413(3) ?
C20 C25 . 1.417(4) ?
C21 C22 . 1.378(4) ?
C21 H21 . 0.95 ?
C22 C23 . 1.393(4) ?
C22 H22 . 0.95 ?
C23 C24 . 1.375(4) ?
C23 H23 . 0.95 ?
C24 C25 . 1.406(4) ?
C24 H24 . 0.95 ?
C25 C26 . 1.431(4) ?
C26 C27 . 1.342(4) ?
C26 H26 . 0.95 ?
C27 C28 . 1.439(4) ?
C27 H27 . 0.95 ?

loop_
_geom_hbond_atom_site_label_D
_geom_hbond_atom_site_label_H
_geom_hbond_atom_site_label_A
_geom_hbond_site_symmetry_A
_geom_hbond_distance_DH
_geom_hbond_distance_HA
_geom_hbond_distance_DA
_geom_hbond_angle_DHA
_geom_hbond_publ_flag
O1 H1 N1 . 0.84 1.87 2.614(3) 147.3 ?
N2 H2B O2 . 0.88 1.83 2.546(3) 137.4 ?
C13 H13 O2 2_645 0.95 2.51 3.279(3) 138.2 ?
C16 H16 N3 3_666 0.95 2.47 3.419(4) 173.3 ?

loop_
_geom_torsion_atom_site_label_1
_geom_torsion_atom_site_label_2
_geom_torsion_atom_site_label_3
_geom_torsion_atom_site_label_4
_geom_torsion_site_symmetry_1
_geom_torsion_site_symmetry_2
_geom_torsion_site_symmetry_3
_geom_torsion_site_symmetry_4
_geom_torsion
_geom_torsion_publ_flag
O1 C1 C2 C3 . . . . -178.9(3) ?
C10 C1 C2 C3 . . . . 2.2(4) ?
C1 C2 C3 C4 . . . . -0.1(4) ?
C2 C3 C4 C5 . . . . 178.6(3) ?
C2 C3 C4 C9 . . . . -1.7(4) ?
C3 C4 C5 C6 . . . . 178.5(3) ?
C9 C4 C5 C6 . . . . -1.2(4) ?
C4 C5 C6 C7 . . . . 0.4(5) ?
C5 C6 C7 C8 . . . . 0.4(5) ?
C6 C7 C8 C9 . . . . -0.5(4) ?
C7 C8 C9 C4 . . . . -0.2(4) ?
C7 C8 C9 C10 . . . . 179.8(3) ?
C5 C4 C9 C8 . . . . 1.0(4) ?
C3 C4 C9 C8 . . . . -178.7(3) ?
C5 C4 C9 C10 . . . . -178.9(3) ?
C3 C4 C9 C10 . . . . 1.3(4) ?
O1 C1 C10 C11 . . . . -4.1(4) ?
C2 C1 C10 C11 . . . . 174.8(2) ?
O1 C1 C10 C9 . . . . 178.7(2) ?
C2 C1 C10 C9 . . . . -2.5(4) ?
C8 C9 C10 C1 . . . . -179.3(3) ?
C4 C9 C10 C1 . . . . 0.7(4) ?
C8 C9 C10 C11 . . . . 3.5(4) ?
C4 C9 C10 C11 . . . . -176.5(2) ?
C12 N1 C11 C10 . . . . -173.5(2) ?
C1 C10 C11 N1 . . . . 4.0(4) ?
C9 C10 C11 N1 . . . . -178.8(3) ?
C11 N1 C12 C13 . . . . 38.8(4) ?
C11 N1 C12 C17 . . . . -143.6(3) ?
C17 C12 C13 C14 . . . . 1.9(4) ?
N1 C12 C13 C14 . . . . 179.5(3) ?
C12 C13 C14 C15 . . . . -0.6(4) ?
C13 C14 C15 C16 . . . . -0.5(4) ?
C13 C14 C15 C29 . . . . -176.9(3) ?
C14 C15 C16 C17 . . . . 0.2(4) ?
C29 C15 C16 C17 . . . . 176.6(3) ?
C15 C16 C17 N2 . . . . -179.4(2) ?
C15 C16 C17 C12 . . . . 1.1(4) ?
C18 N2 C17 C16 . . . . -1.8(4) ?
C18 N2 C17 C12 . . . . 177.7(3) ?
C13 C12 C17 C16 . . . . -2.1(4) ?
N1 C12 C17 C16 . . . . -179.8(2) ?
C13 C12 C17 N2 . . . . 178.3(2) ?
N1 C12 C17 N2 . . . . 0.6(4) ?
C17 N2 C18 C19 . . . . -179.9(3) ?
N2 C18 C19 C28 . . . . 0.9(4) ?
N2 C18 C19 C20 . . . . -179.9(2) ?
C18 C19 C20 C21 . . . . 3.2(4) ?
C28 C19 C20 C21 . . . . -177.6(3) ?
C18 C19 C20 C25 . . . . -176.9(3) ?
C28 C19 C20 C25 . . . . 2.3(4) ?
C25 C20 C21 C22 . . . . 1.2(4) ?
C19 C20 C21 C22 . . . . -178.9(3) ?
C20 C21 C22 C23 . . . . 0.4(5) ?
C21 C22 C23 C24 . . . . -1.3(5) ?
C22 C23 C24 C25 . . . . 0.7(5) ?
C23 C24 C25 C20 . . . . 0.9(5) ?
C23 C24 C25 C26 . . . . 179.4(3) ?
C21 C20 C25 C24 . . . . -1.8(4) ?
C19 C20 C25 C24 . . . . 178.3(3) ?
C21 C20 C25 C26 . . . . 179.7(3) ?
C19 C20 C25 C26 . . . . -0.2(4) ?
C24 C25 C26 C27 . . . . -179.7(3) ?
C20 C25 C26 C27 . . . . -1.2(4) ?
C25 C26 C27 C28 . . . . 0.4(4) ?
C26 C27 C28 O2 . . . . -179.8(3) ?
C26 C27 C28 C19 . . . . 1.7(4) ?
C18 C19 C28 O2 . . . . -2.3(4) ?
C20 C19 C28 O2 . . . . 178.5(2) ?
C18 C19 C28 C27 . . . . 176.2(2) ?
C20 C19 C28 C27 . . . . -3.0(4) ?
